data_7203487
loop_
_publ_author_name
'Edwards, M. R.'
'Jones, William'
'Motherwell, W. D. Samuel'

_publ_section_title
;
 Cocrystal formation of 4-methyl and 4-chlorobenzamide with carboxylic
 acids: Chloro/methyl interchange and crystal structure
;
_journal_issue 7
_journal_name_full CrystEngComm
_journal_page_first 545
_journal_paper_doi 10.1039/b607423e
_journal_volume 8
_journal_year 2006
_chemical_formula_sum 'C24 H30 Cl2 N2 O6'
_chemical_formula_weight 513.40
_chemical_name_systematic
;
?
;
_space_group_IT_number 2
_symmetry_cell_setting triclinic
_symmetry_space_group_name_Hall '-P 1'
_symmetry_space_group_name_H-M 'P -1'
_atom_sites_solution_hydrogens geom
_atom_sites_solution_primary direct
_atom_sites_solution_secondary difmap
_audit_creation_method SHELXL
_cell_angle_alpha 77.760(3)
_cell_angle_beta 89.771(3)
_cell_angle_gamma 74.353(3)
_cell_formula_units_Z 1
_cell_length_a 5.0843(3)
_cell_length_b 8.3131(5)
_cell_length_c 15.9637(8)
_cell_measurement_temperature 180(2)
_cell_volume 633.94(6)
_computing_cell_refinement maXus
_computing_data_collection maXus
_computing_data_reduction maXus
_computing_structure_refinement 'SHELXL-93 (Sheldrick, 1993)'
_computing_structure_solution teXsan
_diffrn_ambient_temperature 180(2)
_diffrn_measurement_device NoniusKappaCCD
_diffrn_radiation_monochromator graphite
_diffrn_radiation_source 'fine-focus sealed tube'
_diffrn_radiation_type MoK\a
_diffrn_radiation_wavelength 0.71069
_diffrn_reflns_av_R_equivalents 0.0292
_diffrn_reflns_av_sigmaI/netI 0.0643
_diffrn_reflns_limit_h_max 6
_diffrn_reflns_limit_h_min -6
_diffrn_reflns_limit_k_max 10
_diffrn_reflns_limit_k_min -10
_diffrn_reflns_limit_l_max 20
_diffrn_reflns_limit_l_min -20
_diffrn_reflns_number 4503
_diffrn_reflns_theta_max 27.45
_diffrn_reflns_theta_min 1.31
_exptl_absorpt_coefficient_mu 0.297
_exptl_absorpt_correction_type none
_exptl_crystal_colour colourless
_exptl_crystal_density_diffrn 1.345
_exptl_crystal_F_000 270
_exptl_crystal_size_max 0.30
_exptl_crystal_size_mid 0.23
_exptl_crystal_size_min 0.14
_refine_diff_density_max 0.220
_refine_diff_density_min -0.256
_refine_diff_density_rms 0.053
_refine_ls_extinction_method none
_refine_ls_goodness_of_fit_all 1.024
_refine_ls_goodness_of_fit_obs 1.102
_refine_ls_matrix_type full
_refine_ls_number_parameters 157
_refine_ls_number_reflns 2878
_refine_ls_number_restraints 0
_refine_ls_restrained_S_all 1.025
_refine_ls_restrained_S_obs 1.102
_refine_ls_R_factor_all 0.0732
_refine_ls_R_factor_obs 0.0420
_refine_ls_shift/esd_max 0.000
_refine_ls_shift/esd_mean 0.000
_refine_ls_structure_factor_coef Fsqd
_refine_ls_weighting_details 'w=1/[\s^2^(Fo^2^)+(0.0450P)^2^+0.0727P] where P=(Fo^2^+2Fc^2^)/3'
_refine_ls_weighting_scheme calc
_refine_ls_wR_factor_all 0.1061
_refine_ls_wR_factor_obs 0.0941
_reflns_number_observed 2002
_reflns_number_total 2883
_reflns_observed_criterion >2sigma(I)
_cod_data_source_file b607423e.txt
_cod_data_source_block wj0014
_cod_depositor_comments
;
The following automatic conversions were performed:
'_symmetry_cell_setting' value 'Triclinic' changed to 'triclinic'
according to '/home/saulius/struct/CIF-dictionaries/cif_core.dic'
dictionary named 'cif_core.dic' version 2.4.1 from 2010-06-29.

Automatic conversion script
Id: cif_fix_enum 1527 2010-12-29 10:47:43Z saulius 

The following automatic conversions were performed:

'_refine_ls_weighting_scheme' value 'calc
w=1/[\s^2^(Fo^2^)+(0.0450P)^2^+0.0727P] where P=(Fo^2^+2Fc^2^)/3' was
changed to 'calc'. New tag '_refine_ls_weighting_details' was
created. The value of the new tag was set to
'w=1/[\s^2^(Fo^2^)+(0.0450P)^2^+0.0727P] where P=(Fo^2^+2Fc^2^)/3'.

Automatic conversion script
Id: cif_fix_values 3143 2015-03-26 13:38:13Z robertas 
;
_cod_original_sg_symbol_H-M P-1
_cod_database_code 7203487

loop_
_symmetry_equiv_pos_as_xyz
'x, y, z'
'-x, -y, -z'

loop_
_atom_site_aniso_label
_atom_site_aniso_U_11
_atom_site_aniso_U_22
_atom_site_aniso_U_33
_atom_site_aniso_U_23
_atom_site_aniso_U_13
_atom_site_aniso_U_12
Cl1 0.0790(4) 0.0542(3) 0.0306(3) -0.0190(2) 0.0097(2) -0.0280(3)
O1 0.0291(7) 0.0504(8) 0.0336(7) -0.0193(6) -0.0041(5) 0.0012(6)
O2 0.0257(7) 0.0586(9) 0.0303(6) -0.0215(6) 0.0009(5) -0.0026(6)
O3 0.0242(6) 0.0579(9) 0.0318(6) -0.0185(6) 0.0002(5) -0.0083(6)
N1 0.0241(7) 0.0656(11) 0.0295(8) -0.0216(7) 0.0026(6) -0.0075(7)
C1 0.0222(8) 0.0262(9) 0.0261(8) -0.0049(7) 0.0034(7) -0.0083(7)
C2 0.0245(9) 0.0343(10) 0.0304(9) -0.0089(7) 0.0027(7) -0.0062(8)
C3 0.0303(9) 0.0390(11) 0.0304(9) -0.0057(8) -0.0031(7) -0.0114(8)
C4 0.0438(11) 0.0334(10) 0.0259(8) -0.0105(7) 0.0065(8) -0.0176(8)
C5 0.0351(10) 0.0318(10) 0.0388(10) -0.0143(8) 0.0113(8) -0.0067(8)
C6 0.0255(9) 0.0303(9) 0.0332(9) -0.0072(7) 0.0015(7) -0.0044(7)
C7 0.0223(9) 0.0325(9) 0.0259(8) -0.0054(7) 0.0017(7) -0.0074(7)
C8 0.0265(9) 0.0289(9) 0.0290(8) -0.0087(7) 0.0031(7) -0.0083(8)
C9 0.0259(9) 0.0318(10) 0.0282(8) -0.0080(7) -0.0018(7) -0.0053(7)
C10 0.0278(9) 0.0379(10) 0.0267(8) -0.0130(7) 0.0012(7) -0.0069(8)
C11 0.0301(9) 0.0347(10) 0.0267(8) -0.0093(7) -0.0011(7) -0.0054(8)
C12 0.0312(9) 0.0370(10) 0.0255(8) -0.0097(7) -0.0024(7) -0.0089(8)

loop_
_atom_site_label
_atom_site_type_symbol
_atom_site_fract_x
_atom_site_fract_y
_atom_site_fract_z
_atom_site_U_iso_or_equiv
_atom_site_thermal_displace_type
_atom_site_occupancy
_atom_site_calc_flag
_atom_site_refinement_flags
_atom_site_disorder_group
Cl1 Cl 0.64417(11) 0.41824(6) 0.90511(3) 0.0512(2) Uani 1 d . .
O1 O 0.6337(2) 0.1126(2) 0.35499(7) 0.0385(3) Uani 1 d . .
O2 O 0.2155(2) 0.2736(2) 0.36997(8) 0.0382(3) Uani 1 d . .
H2O H 0.2843(40) 0.2741(24) 0.4211(13) 0.046 Uiso 1 d . .
O3 O 0.3513(2) 0.2880(2) 0.52364(7) 0.0372(3) Uani 1 d . .
N1 N 0.8086(3) 0.2036(2) 0.51817(9) 0.0390(4) Uani 1 d . .
H1A H 0.7964(3) 0.1779(2) 0.46788(9) 0.047 Uiso 1 calc R .
H1B H 0.9703(3) 0.1886(2) 0.54298(9) 0.047 Uiso 1 calc R .
C1 C 0.6119(3) 0.3059(2) 0.64198(9) 0.0247(4) Uani 1 d . .
C2 C 0.8459(3) 0.2318(2) 0.69622(10) 0.0299(4) Uani 1 d . .
H2 H 1.0002(3) 0.1567(2) 0.67788(10) 0.036 Uiso 1 calc R .
C3 C 0.8542(3) 0.2671(2) 0.77685(10) 0.0331(4) Uani 1 d . .
H3 H 1.0134(3) 0.2154(2) 0.81420(10) 0.040 Uiso 1 calc R .
C4 C 0.6316(4) 0.3772(2) 0.80280(10) 0.0324(4) Uani 1 d . .
C5 C 0.3995(4) 0.4549(2) 0.74935(11) 0.0348(4) Uani 1 d . .
H5 H 0.2484(4) 0.5329(2) 0.76738(11) 0.042 Uiso 1 calc R .
C6 C 0.3895(3) 0.4178(2) 0.66919(11) 0.0303(4) Uani 1 d . .
H6 H 0.2292(3) 0.4693(2) 0.63236(11) 0.036 Uiso 1 calc R .
C7 C 0.5841(3) 0.2648(2) 0.55644(10) 0.0271(4) Uani 1 d . .
C8 C 0.4000(3) 0.1834(2) 0.32724(10) 0.0277(4) Uani 1 d . .
C9 C 0.2862(3) 0.1814(2) 0.24128(10) 0.0289(4) Uani 1 d . .
H9A H 0.2137(3) 0.3012(2) 0.20885(10) 0.035 Uiso 1 calc R .
H9B H 0.1305(3) 0.1305(2) 0.25004(10) 0.035 Uiso 1 calc R .
C10 C 0.4875(3) 0.0839(2) 0.18709(10) 0.0303(4) Uani 1 d . .
H10A H 0.5509(3) -0.0379(2) 0.21719(10) 0.036 Uiso 1 calc R .
H10B H 0.6488(3) 0.1298(2) 0.18067(10) 0.036 Uiso 1 calc R .
C11 C 0.3653(3) 0.0958(2) 0.09873(10) 0.0308(4) Uani 1 d . .
H11A H 0.3053(3) 0.2177(2) 0.06839(10) 0.037 Uiso 1 calc R .
H11B H 0.2012(3) 0.0527(2) 0.10539(10) 0.037 Uiso 1 calc R .
C12 C 0.5618(3) -0.0044(2) 0.04387(10) 0.0309(4) Uani 1 d . .
H12A H 0.7241(3) 0.0404(2) 0.03621(10) 0.037 Uiso 1 calc R .
H12B H 0.6248(3) -0.1257(2) 0.07479(10) 0.037 Uiso 1 calc R .

loop_
_atom_type_symbol
_atom_type_description
_atom_type_scat_dispersion_real
_atom_type_scat_dispersion_imag
_atom_type_scat_source
C C 0.0033 0.0016 'International Tables Vol C Tables 4.2.6.8 and 6.1.1.4'
H H 0.0000 0.0000 'International Tables Vol C Tables 4.2.6.8 and 6.1.1.4'
N N 0.0061 0.0033 'International Tables Vol C Tables 4.2.6.8 and 6.1.1.4'
O O 0.0106 0.0060 'International Tables Vol C Tables 4.2.6.8 and 6.1.1.4'
Cl Cl 0.1484 0.1585 'International Tables Vol C Tables 4.2.6.8 and 6.1.1.4'

loop_
_geom_angle_atom_site_label_1
_geom_angle_atom_site_label_2
_geom_angle_atom_site_label_3
_geom_angle
_geom_angle_site_symmetry_1
_geom_angle_site_symmetry_3
_geom_angle_publ_flag
C8 O2 H2O 111.5(13) . . ?
C7 N1 H1A 120.00(9) . . ?
C7 N1 H1B 120.00(9) . . ?
H1A N1 H1B 120.0 . . ?
C2 C1 C6 119.24(15) . . ?
C2 C1 C7 122.60(14) . . ?
C6 C1 C7 118.11(14) . . ?
C3 C2 C1 120.1(2) . . ?
C3 C2 H2 119.96(10) . . ?
C1 C2 H2 119.96(9) . . ?
C4 C3 C2 119.8(2) . . ?
C4 C3 H3 120.10(10) . . ?
C2 C3 H3 120.10(10) . . ?
C3 C4 C5 121.1(2) . . ?
C3 C4 Cl1 119.18(14) . . ?
C5 C4 Cl1 119.75(13) . . ?
C4 C5 C6 119.2(2) . . ?
C4 C5 H5 120.42(10) . . ?
C6 C5 H5 120.42(10) . . ?
C5 C6 C1 120.6(2) . . ?
C5 C6 H6 119.69(10) . . ?
C1 C6 H6 119.69(10) . . ?
O3 C7 N1 122.11(15) . . ?
O3 C7 C1 119.21(13) . . ?
N1 C7 C1 118.67(14) . . ?
O1 C8 O2 123.28(15) . . ?
O1 C8 C9 124.85(15) . . ?
O2 C8 C9 111.87(14) . . ?
C8 C9 C10 115.20(13) . . ?
C8 C9 H9A 108.47(9) . . ?
C10 C9 H9A 108.47(9) . . ?
C8 C9 H9B 108.47(8) . . ?
C10 C9 H9B 108.47(9) . . ?
H9A C9 H9B 107.5 . . ?
C9 C10 C11 112.73(13) . . ?
C9 C10 H10A 109.05(9) . . ?
C11 C10 H10A 109.05(9) . . ?
C9 C10 H10B 109.05(9) . . ?
C11 C10 H10B 109.05(9) . . ?
H10A C10 H10B 107.8 . . ?
C10 C11 C12 113.65(13) . . ?
C10 C11 H11A 108.83(9) . . ?
C12 C11 H11A 108.83(9) . . ?
C10 C11 H11B 108.83(8) . . ?
C12 C11 H11B 108.83(9) . . ?
H11A C11 H11B 107.7 . . ?
C12 C12 C11 113.8(2) 2_655 . ?
C12 C12 H12A 108.81(12) 2_655 . ?
C11 C12 H12A 108.81(9) . . ?
C12 C12 H12B 108.81(13) 2_655 . ?
C11 C12 H12B 108.81(9) . . ?
H12A C12 H12B 107.7 . . ?

loop_
_geom_bond_atom_site_label_1
_geom_bond_atom_site_label_2
_geom_bond_distance
_geom_bond_site_symmetry_2
_geom_bond_publ_flag
Cl1 C4 1.743(2) . ?
O1 C8 1.213(2) . ?
O2 C8 1.319(2) . ?
O2 H2O 0.89(2) . ?
O3 C7 1.245(2) . ?
N1 C7 1.322(2) . ?
N1 H1A 0.88 . ?
N1 H1B 0.88 . ?
C1 C2 1.390(2) . ?
C1 C6 1.390(2) . ?
C1 C7 1.492(2) . ?
C2 C3 1.383(2) . ?
C2 H2 0.95 . ?
C3 C4 1.374(2) . ?
C3 H3 0.95 . ?
C4 C5 1.379(3) . ?
C5 C6 1.382(2) . ?
C5 H5 0.95 . ?
C6 H6 0.95 . ?
C8 C9 1.496(2) . ?
C9 C10 1.515(2) . ?
C9 H9A 0.99 . ?
C9 H9B 0.99 . ?
C10 C11 1.517(2) . ?
C10 H10A 0.99 . ?
C10 H10B 0.99 . ?
C11 C12 1.521(2) . ?
C11 H11A 0.99 . ?
C11 H11B 0.99 . ?
C12 C12 1.517(3) 2_655 ?
C12 H12A 0.99 . ?
C12 H12B 0.99 . ?

loop_
_geom_torsion_atom_site_label_1
_geom_torsion_atom_site_label_2
_geom_torsion_atom_site_label_3
_geom_torsion_atom_site_label_4
_geom_torsion
_geom_torsion_site_symmetry_1
_geom_torsion_site_symmetry_2
_geom_torsion_site_symmetry_3
_geom_torsion_site_symmetry_4
_geom_torsion_publ_flag
C6 C1 C2 C3 1.1(2) . . . . ?
C7 C1 C2 C3 -176.25(14) . . . . ?
C1 C2 C3 C4 -0.7(2) . . . . ?
C2 C3 C4 C5 -0.6(2) . . . . ?
C2 C3 C4 Cl1 179.22(12) . . . . ?
C3 C4 C5 C6 1.5(2) . . . . ?
Cl1 C4 C5 C6 -178.33(12) . . . . ?
C4 C5 C6 C1 -1.1(2) . . . . ?
C2 C1 C6 C5 -0.3(2) . . . . ?
C7 C1 C6 C5 177.26(14) . . . . ?
C2 C1 C7 O3 156.8(2) . . . . ?
C6 C1 C7 O3 -20.7(2) . . . . ?
C2 C1 C7 N1 -22.8(2) . . . . ?
C6 C1 C7 N1 159.77(15) . . . . ?
O1 C8 C9 C10 -0.9(2) . . . . ?
O2 C8 C9 C10 178.57(14) . . . . ?
C8 C9 C10 C11 -176.41(13) . . . . ?
C9 C10 C11 C12 -178.72(14) . . . . ?
C10 C11 C12 C12 178.8(2) . . . 2_655 ?
